data_7249947
loop_
_publ_author_name
'Prohens, Rafel'
'Barbas, Rafael'
'Abrego, Guadalupe'
'Frontera, Antonio'

_publ_section_title
;
 Interplay of hydrogen bonding and \p-stacking interactions in the
 solid-state architecture of pranoprofen: insights from X-ray
 crystallography and computational analyses
;
_journal_issue 12
_journal_name_full CrystEngComm
_journal_page_first 1742
_journal_page_last 1748
_journal_paper_doi 10.1039/D4CE01279H
_journal_volume 27
_journal_year 2025
_chemical_formula_iupac '2-(5H-chromeno[2,3-b]pyridin-7-yl)propanoic acid'
_chemical_formula_moiety 'C15 H13 N O3'
_chemical_formula_structural 'C15 H13 N O3'
_chemical_formula_sum 'C15 H13 N O3'
_chemical_formula_weight 255.273
_chemical_name_common Pranoprofen
_chemical_name_systematic Pranoprofen
_space_group_IT_number 14
_space_group_name_Hall '-P 2ybc'
_space_group_name_H-M_alt 'P 1 21/c 1'
_symmetry_cell_setting monoclinic
_symmetry_space_group_name_Hall '-P 2ybc'
_symmetry_space_group_name_H-M 'P 1 21/c 1'
_audit_update_record
;
2024-12-13 deposited with the CCDC.	2025-02-12 downloaded from the CCDC.
;
_cell_angle_alpha 90.0000
_cell_angle_beta 108.9328(10)
_cell_angle_gamma 90.0000
_cell_formula_units_Z 4
_cell_length_a 11.46400(16)
_cell_length_b 10.37828(14)
_cell_length_c 10.88732(18)
_cell_measurement_temperature 298
_cell_measurement_theta_max 43.60
_cell_measurement_theta_min 0.50
_cell_volume 1225.26(3)
_computing_data_collection FULLPROF
_computing_structure_refinement FULLPROF
_computing_structure_solution Fox/ObjCryst
_diffrn_ambient_temperature 298
_diffrn_detector MYTHEN-II
_diffrn_measurement_device_type 'BL04 - MSPD'
_diffrn_radiation_type synchrotron
_diffrn_radiation_wavelength 0.6194
_exptl_crystal_density_diffrn 1.3836
_pd_instr_location
;
'BL04-MSPD, ALBA Synchrotron Light Source (SPAIN)'
;
_pd_meas_2theta_range_inc 0.006001
_pd_meas_2theta_range_max 43.59400
_pd_meas_2theta_range_min 0.52600
_pd_meas_number_of_points 7179
_pd_prep_temperature 298
_pd_proc_2theta_range_inc 0.006001
_pd_proc_2theta_range_max 43.6104
_pd_proc_2theta_range_min 0.5424
_pd_proc_ls_pref_orient_corr ' ?'
_pd_proc_ls_profile_function Pseudo-Voigt
_pd_proc_ls_prof_R_factor 9.2594
_pd_proc_ls_prof_wR_expected 0.3450
_pd_proc_ls_prof_wR_factor 13.2406
_pd_proc_wavelength 0.619393
_pd_spec_mounting 'glass capillary'
_pd_spec_mount_mode transmission
_refine_ls_goodness_of_fit_all 1204.50
_refine_ls_number_parameters 6
_refine_ls_number_reflns 2557
_refine_ls_number_restraints 34
_refine_ls_R_I_factor 23.7501
_refine_ls_shift/su_max 0.000
_refine_ls_shift/su_mean 0.000
_cod_data_source_file d4ce01279h1.cif
_cod_data_source_block prano
_cod_depositor_comments
;
The following automatic conversions were performed:

data item '_symmetry_cell_setting' value 'Monoclinic' was changed to
'monoclinic' in accordance with the
/home/data/users/saulius/crontab/automatic-downloads/rss-feeds/RSC/lib/dictionaries/cif_core.dic
dictionary named 'cif_core.dic' version 2.4.2 last updated on
2011-04-26.

Automatic conversion script
Id: cif_fix_values 8170 2020-07-09 18:12:32Z antanas 

 Adding full bibliography for 7249947.cif.
;
_cod_database_code 7249947
_pd_proc_ls_prof_cr_factor 32.3341
_pd_proc_ls_prof_cwr_factor 30.2705
_pd_proc_ls_prof_cwr_expected 0.7888
_pd_proc_ls_prof_chi2 1472.6827
_pd_proc_ls_prof_echi2 1492.2853

loop_
_symmetry_equiv_pos_as_xyz
x,y,z
-x,y+1/2,-z+1/2
-x,-y,-z
x,-y+1/2,z+1/2

loop_
_atom_site_label
_atom_site_fract_x
_atom_site_fract_y
_atom_site_fract_z
_atom_site_U_iso_or_equiv
_atom_site_occupancy
_atom_site_adp_type
_atom_site_type_symbol
C1 0.38617(7) 1.00889(9) 0.10637(8) 0.01267 1.00000 Uiso C
C2 0.50779(7) 1.03479(10) 0.17980(8) 0.01267 1.00000 Uiso C
C3 0.55810(7) 0.97791(10) 0.30202(8) 0.01267 1.00000 Uiso C
C4 0.48340(7) 0.89679(10) 0.34586(8) 0.01267 1.00000 Uiso C
C5 0.31910(7) 0.92675(10) 0.15805(8) 0.01267 1.00000 Uiso C
N6 0.36485(8) 0.87033(10) 0.27557(8) 0.01267 1.00000 Uiso N
H7 0.56478 1.09930 0.14402 0.01267 1.00000 Uiso H
H8 0.34415 1.05211 0.01104 0.01267 1.00000 Uiso H
H9 0.22406 0.90044 0.10417 0.01267 1.00000 Uiso H
C10 0.68851(7) 1.00338(7) 0.38389(7) 0.01267 1.00000 Uiso C
C11 0.72738(7) 0.93212(11) 0.51137(9) 0.01267 1.00000 Uiso C
C12 0.64203(7) 0.85413(10) 0.54353(8) 0.01267 1.00000 Uiso C
O13 0.52293(7) 0.83613(8) 0.46456(7) 0.01267 1.00000 Uiso O
H14 0.75084 0.97911 0.32845 0.01267 1.00000 Uiso H
H15 0.70196 1.10766 0.40320 0.01267 1.00000 Uiso H
C16 0.84652(7) 0.94458(10) 0.59277(8) 0.01267 1.00000 Uiso C
C17 0.87920(7) 0.87988(10) 0.70987(8) 0.01267 1.00000 Uiso C
C18 0.79745(7) 0.80714(11) 0.74981(8) 0.01267 1.00000 Uiso C
C19 0.67753(7) 0.79276(10) 0.66412(7) 0.01267 1.00000 Uiso C
H20 0.91183 1.00394 0.56442 0.01267 1.00000 Uiso H
H21 0.82496 0.75972 0.84418 0.01267 1.00000 Uiso H
H22 0.60920 0.73501 0.68973 0.01267 1.00000 Uiso H
C23 1.00468(7) 0.87698(7) 0.80538(7) 0.01267 1.00000 Uiso C
C24 1.05801(7) 1.00518(7) 0.84077(7) 0.01267 1.00000 Uiso C
C25 1.09399(8) 0.80578(11) 0.75283(7) 0.01267 1.00000 Uiso C
H26 1.00440 0.82657 0.89421 0.01267 1.00000 Uiso H
H27 1.15103 1.00101 0.91212 0.01267 1.00000 Uiso H
H28 1.00082 1.06454 0.88261 0.01267 1.00000 Uiso H
H29 1.06531 1.05846 0.75611 0.01267 1.00000 Uiso H
O30 1.08701(10) 0.79680(9) 0.64086(8) 0.01267 1.00000 Uiso O
O31 1.20258(7) 0.76843(8) 0.83326(7) 0.01267 1.00000 Uiso O
H32 1.26076 0.71973 0.79553 0.01267 1.00000 Uiso H

loop_
_atom_type_symbol
_atom_type_scat_Cromer_Mann_a1
_atom_type_scat_Cromer_Mann_b1
_atom_type_scat_Cromer_Mann_a2
_atom_type_scat_Cromer_Mann_b2
_atom_type_scat_Cromer_Mann_a3
_atom_type_scat_Cromer_Mann_b3
_atom_type_scat_Cromer_Mann_a4
_atom_type_scat_Cromer_Mann_b4
_atom_type_scat_Cromer_Mann_c
_atom_type_scat_dispersion_real
_atom_type_scat_dispersion_imag
_atom_type_scat_source
c 2.31000 20.84390 1.02000 10.20750 1.58860 0.56870 0.86500 51.65120 0.21560 0.00200 0.00200 International_Tables_for_Crystallography_Vol.C(1991)_Tables_6.1.1.4_and_6.1.1.5
n 12.21260 0.00570 3.13220 9.89330 2.01250 28.99750 1.16630 0.58260 -11.52900 0.00400 0.00300 International_Tables_for_Crystallography_Vol.C(1991)_Tables_6.1.1.4_and_6.1.1.5
h 0.49300 10.51090 0.32291 26.12570 0.14019 3.14236 0.04081 57.79970 0.00304 0.00000 0.00000 International_Tables_for_Crystallography_Vol.C(1991)_Tables_6.1.1.4_and_6.1.1.5
o 3.04850 13.27710 2.28680 5.70110 1.54630 0.32390 0.86700 32.90890 0.25080 0.00800 0.00600 International_Tables_for_Crystallography_Vol.C(1991)_Tables_6.1.1.4_and_6.1.1.5

loop_
_geom_angle_atom_site_label_1
_geom_angle_atom_site_label_2
_geom_angle_atom_site_label_3
_geom_angle
_geom_angle_site_symmetry_1
_geom_angle_site_symmetry_3
_geom_angle_publ_flag
C2 C1 C5 118.11(8) . . ?
C2 C1 H8 121.30 . . ?
C5 C1 H8 120.59 . . ?
C1 C2 C3 119.53(8) . . ?
C1 C2 H7 121.20 . . ?
C3 C2 H7 119.26 . . ?
C2 C3 C4 118.19(8) . . ?
C2 C3 C10 121.12(8) . . ?
C4 C3 C10 120.69(8) . . ?
C3 C4 N6 123.06(9) . . ?
C3 C4 O13 123.20(8) . . ?
N6 C4 O13 113.74(8) . . ?
C1 C5 N6 123.83(9) . . ?
C1 C5 H9 121.67 . . ?
N6 C5 H9 114.48 . . ?
C4 N6 C5 117.27(9) . . ?
C3 C10 C11 113.71(7) . . ?
C3 C10 H14 109.46 . . ?
C3 C10 H15 109.75 . . ?
C11 C10 H14 109.95 . . ?
C11 C10 H15 108.94 . . ?
H14 C10 H15 104.64 . . ?
C10 C11 C12 119.51(8) . . ?
C10 C11 C16 118.92(8) . . ?
C12 C11 C16 121.56(9) . . ?
C11 C12 O13 123.88(8) . . ?
C11 C12 C19 119.03(8) . . ?
O13 C12 C19 117.08(8) . . ?
C4 O13 C12 119.00(8) . . ?
C11 C16 C17 117.75(8) . . ?
C11 C16 H20 120.15 . . ?
C17 C16 H20 122.10 . . ?
C16 C17 C18 123.28(9) . . ?
C16 C17 C23 124.79(8) . . ?
C18 C17 C23 111.91(8) . . ?
C17 C18 C19 118.05(8) . . ?
C17 C18 H21 121.75 . . ?
C19 C18 H21 120.18 . . ?
C12 C19 C18 120.20(8) . . ?
C12 C19 H22 118.44 . . ?
C18 C19 H22 121.36 . . ?
C17 C23 C24 113.29(7) . . ?
C17 C23 C25 111.52(7) . . ?
C17 C23 H26 110.40 . . ?
C24 C23 C25 105.48(7) . . ?
C24 C23 H26 108.73 . . ?
C25 C23 H26 107.13 . . ?
C23 C24 H27 112.18 . . ?
C23 C24 H28 111.35 . . ?
C23 C24 H29 112.03 . . ?
H27 C24 H28 107.56 . . ?
H27 C24 H29 107.97 . . ?
H28 C24 H29 106.42 . . ?
C23 C25 O30 126.20(9) . . ?
C23 C25 O31 119.80(8) . . ?
O30 C25 O31 112.78(9) . . ?
C25 O31 H32 118.28 . . ?

loop_
_geom_bond_atom_site_label_1
_geom_bond_atom_site_label_2
_geom_bond_distance
_geom_bond_site_symmetry_2
_geom_bond_publ_flag
C1 C2 1.390(1) . ?
C1 C5 1.384(1) . ?
C1 H8 1.089 . ?
C2 C3 1.398(1) . ?
C2 H7 1.092 . ?
C3 C4 1.391(1) . ?
C3 C10 1.495(1) . ?
C4 N6 1.354(1) . ?
C4 O13 1.375(1) . ?
C5 N6 1.349(1) . ?
C5 H9 1.0913 . ?
C10 C11 1.507(1) . ?
C10 H14 1.1037 . ?
C10 H15 1.1037 . ?
C11 C12 1.399(1) . ?
C11 C16 1.372(1) . ?
C12 O13 1.370(1) . ?
C12 C19 1.396(1) . ?
C16 C17 1.381(1) . ?
C16 H20 1.089 . ?
C17 C18 1.379(1) . ?
C17 C23 1.477(1) . ?
C18 C19 1.397(1) . ?
C18 H21 1.0895 . ?
C19 H22 1.0919 . ?
C23 C24 1.463(1) . ?
C23 C25 1.517(1) . ?
C23 H26 1.1005 . ?
C24 H27 1.0977 . ?
C24 H28 1.1003 . ?
C24 H29 1.1011 . ?
C25 O30 1.199(1) . ?
C25 O31 1.326(1) . ?
O31 H32 1.0232 . ?

loop_
_geom_contact_atom_site_label_1
_geom_contact_atom_site_label_2
_geom_contact_distance
_geom_contact_site_symmetry_1
_geom_contact_site_symmetry_2
_geom_contact_publ_flag
? ? ? ? ? ?

loop_
_geom_hbond_atom_site_label_D
_geom_hbond_atom_site_label_H
_geom_hbond_atom_site_label_A
_geom_hbond_distance_DH
_geom_hbond_distance_HA
_geom_hbond_distance_DA
_geom_hbond_angle_DHA
_geom_hbond_site_symmetry_A
_geom_hbond_publ_flag
O31 H32 N6 1.02 1.59 2.5860(13) 165.00 4_665 yes
C24 H28 O30 1.10 2.59 3.4899(13) 138.00 2_756 yes

loop_
_geom_torsion_atom_site_label_1
_geom_torsion_atom_site_label_2
_geom_torsion_atom_site_label_3
_geom_torsion_atom_site_label_4
_geom_torsion
_geom_torsion_site_symmetry_1
_geom_torsion_site_symmetry_2
_geom_torsion_site_symmetry_3
_geom_torsion_site_symmetry_4
_geom_torsion_publ_flag
C5 C1 C2 C3 0.0(1) . . . . ?
C5 C1 C2 H7 -179.65 . . . . ?
H8 C1 C2 C3 179.66 . . . . ?
H8 C1 C2 H7 0.0 . . . . ?
C2 C1 C5 N6 -0.0(1) . . . . ?
C2 C1 C5 H9 -178.26 . . . . ?
H8 C1 C5 N6 -179.66 . . . . ?
H8 C1 C5 H9 2.1 . . . . ?
C1 C2 C3 C4 -0.1(1) . . . . ?
C1 C2 C3 C10 -180.00(8) . . . . ?
H7 C2 C3 C4 179.56 . . . . ?
H7 C2 C3 C10 -0.3 . . . . ?
C2 C3 C4 N6 0.2(1) . . . . ?
C2 C3 C4 O13 -179.72(8) . . . . ?
C10 C3 C4 N6 -179.89(8) . . . . ?
C10 C3 C4 O13 0.2(1) . . . . ?
C2 C3 C10 C11 -179.00(8) . . . . ?
C2 C3 C10 H14 -55.6 . . . . ?
C2 C3 C10 H15 58.7 . . . . ?
C4 C3 C10 C11 1.1(1) . . . . ?
C4 C3 C10 H14 124.50 . . . . ?
C4 C3 C10 H15 -121.19 . . . . ?
C3 C4 N6 C5 -0.2(1) . . . . ?
O13 C4 N6 C5 179.73(8) . . . . ?
C3 C4 O13 C12 -1.0(1) . . . . ?
N6 C4 O13 C12 179.03(8) . . . . ?
C1 C5 N6 C4 0.1(1) . . . . ?
H9 C5 N6 C4 178.47 . . . . ?
C3 C10 C11 C12 -1.6(1) . . . . ?
C3 C10 C11 C16 177.81(8) . . . . ?
H14 C10 C11 C12 -124.74 . . . . ?
H14 C10 C11 C16 54.7 . . . . ?
H15 C10 C11 C12 121.13 . . . . ?
H15 C10 C11 C16 -59.5 . . . . ?
C10 C11 C12 O13 0.9(1) . . . . ?
C10 C11 C12 C19 -177.40(8) . . . . ?
C16 C11 C12 O13 -178.49(9) . . . . ?
C16 C11 C12 C19 3.2(1) . . . . ?
C10 C11 C16 C17 179.00(8) . . . . ?
C10 C11 C16 H20 -1.0 . . . . ?
C12 C11 C16 C17 -1.6(1) . . . . ?
C12 C11 C16 H20 178.44 . . . . ?
C11 C12 O13 C4 0.5(1) . . . . ?
C19 C12 O13 C4 178.80(8) . . . . ?
C11 C12 C19 C18 -1.4(1) . . . . ?
C11 C12 C19 H22 177.75 . . . . ?
O13 C12 C19 C18 -179.80(8) . . . . ?
O13 C12 C19 H22 -0.7 . . . . ?
C11 C16 C17 C18 -1.9(1) . . . . ?
C11 C16 C17 C23 176.49(8) . . . . ?
H20 C16 C17 C18 178.05 . . . . ?
H20 C16 C17 C23 -3.6 . . . . ?
C16 C17 C18 C19 3.6(1) . . . . ?
C16 C17 C18 H21 -177.89 . . . . ?
C23 C17 C18 C19 -174.94(8) . . . . ?
C23 C17 C18 H21 3.5 . . . . ?
C16 C17 C23 C24 52.5(1) . . . . ?
C16 C17 C23 C25 -66.4(1) . . . . ?
C16 C17 C23 H26 174.67 . . . . ?
C18 C17 C23 C24 -128.98(8) . . . . ?
C18 C17 C23 C25 112.21(9) . . . . ?
C18 C17 C23 H26 -6.8 . . . . ?
C17 C18 C19 C12 -1.9(1) . . . . ?
C17 C18 C19 H22 178.99 . . . . ?
H21 C18 C19 C12 179.61 . . . . ?
H21 C18 C19 H22 0.5 . . . . ?
C17 C23 C24 H27 179.74 . . . . ?
C17 C23 C24 H28 59.13 . . . . ?
C17 C23 C24 H29 -59.92 . . . . ?
C25 C23 C24 H27 -58.02 . . . . ?
C25 C23 C24 H28 -178.63 . . . . ?
C25 C23 C24 H29 62.32 . . . . ?
H26 C23 C24 H27 56.60 . . . . ?
H26 C23 C24 H28 -64.01 . . . . ?
H26 C23 C24 H29 176.94 . . . . ?
C17 C23 C25 O30 28.6(1) . . . . ?
C17 C23 C25 O31 -164.97(8) . . . . ?
C24 C23 C25 O30 -94.8(1) . . . . ?
C24 C23 C25 O31 71.7(1) . . . . ?
H26 C23 C25 O30 149.5 . . . . ?
H26 C23 C25 O31 -44.1 . . . . ?
C23 C25 O31 H32 179.35 . . . . ?
O30 C25 O31 H32 -12.5 . . . . ?
